data_7001355
loop_
_publ_author_name
'Spencer, John'
'Rathnam, Rajendra P.'
'Motukuri, Mahesh'
'Kotha, Arun K.'
'Richardson, Simon C. W.'
'Hazrati, Ali'
'Hartley, John A.'
'Male, Louise'
'Hursthouse, Michael B.'

_publ_section_title
;
 Synthesis of a 1,4-benzodiazepine containing palladacycle with in
 vitro anticancer and cathepsin B activity
;
_journal_issue 22
_journal_name_full 'Dalton Transactions'
_journal_page_first 4299
_journal_page_last 4303
_journal_paper_doi 10.1039/b819061e
_journal_year 2009
_chemical_formula_moiety 'C58 H50 Cl2 N4 O2 P2 Pd2, 4(C1 H1 Cl3)'
_chemical_formula_sum 'C62 H54 Cl14 N4 O2 P2 Pd2'
_chemical_formula_weight 1658.13
_chemical_name_common
;(Pd2L2(m-dppe)Cl2) where LH=1-methyl-5-phenyl-1H-1,4-
benzodiazepin-2(3H)-one
;
_chemical_name_systematic
;
[Pd2L2(m-dppe)Cl2]
where LH=1-methyl-5-phenyl-1H-1,4-benzodiazepin-2(3H)-one
;
_space_group_IT_number 14
_symmetry_cell_setting monoclinic
_symmetry_space_group_name_Hall '-P 2ybc'
_symmetry_space_group_name_H-M 'P 1 21/c 1'
_atom_sites_solution_hydrogens geom
_atom_sites_solution_primary direct
_atom_sites_solution_secondary difmap
_audit_creation_method SHELXL-97
_cell_angle_alpha 90.00
_cell_angle_beta 97.760(2)
_cell_angle_gamma 90.00
_cell_formula_units_Z 2
_cell_length_a 11.3456(5)
_cell_length_b 10.9170(4)
_cell_length_c 27.5717(11)
_cell_measurement_reflns_used 34010
_cell_measurement_temperature 120(2)
_cell_measurement_theta_max 27.48
_cell_measurement_theta_min 2.91
_cell_volume 3383.8(2)
_computing_cell_refinement 'DENZO (Otwinowski & Minor, 1997) & COLLECT (Hooft, R.W.W., 1998)'
_computing_data_collection 'COLLECT (Hooft, R.W.W., 1998)'
_computing_data_reduction 'DENZO (Otwinowski & Minor, 1997) & COLLECT (Hooft, R.W.W., 1998)'
_computing_molecular_graphics 'ORTEP3 for Windows (Farrugia, (1997)'
_computing_publication_material 'WinGX (Farrugia, 1999)'
_computing_structure_refinement 'SHELXL-97 (Sheldrick, 1997)'
_computing_structure_solution
;
Sir2004 (Burla, M.C., Caliandro, R., Camalli, M., Carrozzini, B.,
Cascarano, G., De Caro, L., Giacovazzo, C., Polidori, G. & Spagna, R.,
2004)
;
_diffrn_ambient_temperature 120(2)
_diffrn_detector_area_resol_mean '4096x4096pixels / 62x62mm'
_diffrn_measured_fraction_theta_full 0.986
_diffrn_measured_fraction_theta_max 0.986
_diffrn_measurement_device_type 'Bruker-Nonius APEX II CCD camera on \k-goniostat'
_diffrn_measurement_method '\f & \w scans'
_diffrn_radiation_monochromator '10cm confocal mirrors'
_diffrn_radiation_source 'Bruker-Nonius FR591 rotating anode'
_diffrn_radiation_type MoK\a
_diffrn_radiation_wavelength 0.71073
_diffrn_reflns_av_R_equivalents 0.0744
_diffrn_reflns_av_sigmaI/netI 0.0814
_diffrn_reflns_limit_h_max 13
_diffrn_reflns_limit_h_min -13
_diffrn_reflns_limit_k_max 12
_diffrn_reflns_limit_k_min -12
_diffrn_reflns_limit_l_max 32
_diffrn_reflns_limit_l_min -32
_diffrn_reflns_number 21908
_diffrn_reflns_theta_full 25.03
_diffrn_reflns_theta_max 25.03
_diffrn_reflns_theta_min 3.12
_exptl_absorpt_coefficient_mu 1.178
_exptl_absorpt_correction_T_max 0.9768
_exptl_absorpt_correction_T_min 0.8913
_exptl_absorpt_correction_type multi-scan
_exptl_absorpt_process_details 'SADABS 2007/2 (Sheldrick, G.M., 2007)'
_exptl_crystal_colour Colourless
_exptl_crystal_density_diffrn 1.627
_exptl_crystal_density_method 'not measured'
_exptl_crystal_description Plate
_exptl_crystal_F_000 1660
_exptl_crystal_size_max 0.10
_exptl_crystal_size_mid 0.07
_exptl_crystal_size_min 0.02
_refine_diff_density_max 1.870
_refine_diff_density_min -0.826
_refine_diff_density_rms 0.168
_refine_ls_extinction_method none
_refine_ls_goodness_of_fit_ref 1.091
_refine_ls_hydrogen_treatment constr
_refine_ls_matrix_type full
_refine_ls_number_parameters 389
_refine_ls_number_reflns 5894
_refine_ls_number_restraints 0
_refine_ls_restrained_S_all 1.091
_refine_ls_R_factor_all 0.1260
_refine_ls_R_factor_gt 0.0856
_refine_ls_shift/su_max 0.000
_refine_ls_shift/su_mean 0.000
_refine_ls_structure_factor_coef Fsqd
_refine_ls_weighting_details 'calc w=1/[\s^2^(Fo^2^)+(0.0000P)^2^+59.8772P] where P=(Fo^2^+2Fc^2^)/3'
_refine_ls_weighting_scheme calc
_refine_ls_wR_factor_gt 0.1567
_refine_ls_wR_factor_ref 0.1796
_reflns_number_gt 4287
_reflns_number_total 5894
_reflns_threshold_expression >2sigma(I)
_cod_data_source_file b819061e.txt
_cod_data_source_block 3
_cod_depositor_comments
;
The following automatic conversions were performed:
'_symmetry_cell_setting' value 'Monoclinic' changed to 'monoclinic'
according to '/home/saulius/struct/CIF-dictionaries/cif_core.dic'
dictionary named 'cif_core.dic' version 2.4.1 from
2010-06-29.

'_exptl_absorpt_correction_type' value 'Multi-scan' changed
to 'multi-scan' according to
'/home/saulius/struct/CIF-dictionaries/cif_core.dic' dictionary named
'cif_core.dic' version 2.4.1 from 2010-06-29.

Automatic conversion script
Id: cif_fix_enum 1527 2010-12-29 10:47:43Z saulius 
;
_cod_original_sg_symbol_H-M 'P 2(1)/c'
_cod_database_code 7001355

loop_
_symmetry_equiv_pos_as_xyz
'x, y, z'
'-x, y+1/2, -z+1/2'
'-x, -y, -z'
'x, -y-1/2, z-1/2'

loop_
_atom_site_label
_atom_site_type_symbol
_atom_site_fract_x
_atom_site_fract_y
_atom_site_fract_z
_atom_site_U_iso_or_equiv
_atom_site_adp_type
_atom_site_occupancy
_atom_site_symmetry_multiplicity
_atom_site_calc_flag
_atom_site_refinement_flags
_atom_site_disorder_assembly
_atom_site_disorder_group
C1 C 0.4172(9) 0.3670(9) 0.1490(4) 0.032(2) Uani 1 1 d . . .
C2 C 0.6181(10) 0.4414(9) 0.1500(4) 0.038(3) Uani 1 1 d . . .
H2A H 0.5995 0.4486 0.1144 0.057 Uiso 1 1 calc R . .
H2B H 0.6999 0.4119 0.1585 0.057 Uiso 1 1 calc R . .
H2C H 0.6100 0.5217 0.1651 0.057 Uiso 1 1 calc R . .
C3 C 0.5753(8) 0.2801(9) 0.2100(3) 0.028(2) Uani 1 1 d . . .
C4 C 0.6552(8) 0.3315(10) 0.2465(4) 0.035(2) Uani 1 1 d . . .
H4 H 0.6835 0.4123 0.2426 0.042 Uiso 1 1 calc R . .
C5 C 0.6945(8) 0.2668(10) 0.2887(4) 0.034(2) Uani 1 1 d . . .
H5 H 0.7493 0.3033 0.3136 0.040 Uiso 1 1 calc R . .
C6 C 0.6541(9) 0.1488(10) 0.2947(4) 0.035(2) Uani 1 1 d . . .
H6 H 0.6786 0.1046 0.3240 0.042 Uiso 1 1 calc R . .
C7 C 0.5776(9) 0.0966(10) 0.2572(3) 0.034(2) Uani 1 1 d . . .
H7 H 0.5503 0.0154 0.2610 0.040 Uiso 1 1 calc R . .
C8 C 0.5394(8) 0.1589(9) 0.2142(3) 0.027(2) Uani 1 1 d . . .
C9 C 0.4568(8) 0.0988(9) 0.1744(3) 0.025(2) Uani 1 1 d . . .
C10 C 0.4798(8) -0.0222(9) 0.1545(3) 0.027(2) Uani 1 1 d . . .
C11 C 0.5866(8) -0.0866(9) 0.1685(4) 0.034(2) Uani 1 1 d . . .
H11 H 0.6455 -0.0523 0.1924 0.040 Uiso 1 1 calc R . .
C12 C 0.6069(9) -0.1984(10) 0.1481(4) 0.038(3) Uani 1 1 d . . .
H12 H 0.6778 -0.2427 0.1586 0.046 Uiso 1 1 calc R . .
C13 C 0.5212(9) -0.2455(9) 0.1118(4) 0.032(2) Uani 1 1 d . . .
H13 H 0.5344 -0.3216 0.0967 0.038 Uiso 1 1 calc R . .
C14 C 0.4158(9) -0.1806(9) 0.0976(4) 0.032(2) Uani 1 1 d . . .
H14 H 0.3580 -0.2146 0.0731 0.038 Uiso 1 1 calc R . .
C15 C 0.3928(8) -0.0687(8) 0.1179(3) 0.022(2) Uani 1 1 d . . .
C16 C 0.3340(8) 0.2767(9) 0.1698(4) 0.033(2) Uani 1 1 d . . .
H16A H 0.3454 0.2814 0.2059 0.039 Uiso 1 1 calc R . .
H16B H 0.2502 0.2976 0.1578 0.039 Uiso 1 1 calc R . .
C17 C 0.2190(8) -0.1339(8) -0.0009(3) 0.025(2) Uani 1 1 d . . .
C18 C 0.3084(8) -0.0568(9) -0.0136(3) 0.028(2) Uani 1 1 d . . .
H18 H 0.3398 0.0065 0.0080 0.033 Uiso 1 1 calc R . .
C19 C 0.3504(8) -0.0735(9) -0.0580(3) 0.029(2) Uani 1 1 d . . .
H19 H 0.4113 -0.0216 -0.0668 0.035 Uiso 1 1 calc R . .
C20 C 0.3044(9) -0.1655(10) -0.0897(4) 0.036(2) Uani 1 1 d . . .
H20 H 0.3325 -0.1750 -0.1204 0.043 Uiso 1 1 calc R . .
C21 C 0.2178(9) -0.2433(9) -0.0768(4) 0.035(3) Uani 1 1 d . . .
H21 H 0.1893 -0.3088 -0.0979 0.042 Uiso 1 1 calc R . .
C22 C 0.1723(8) -0.2256(9) -0.0328(4) 0.030(2) Uani 1 1 d . . .
H22 H 0.1097 -0.2760 -0.0246 0.036 Uiso 1 1 calc R . .
C23 C 0.1046(8) -0.2226(9) 0.0852(3) 0.024(2) Uani 1 1 d . . .
C24 C 0.1374(8) -0.3405(9) 0.0783(4) 0.029(2) Uani 1 1 d . . .
H24 H 0.1888 -0.3583 0.0548 0.035 Uiso 1 1 calc R . .
C25 C 0.0969(9) -0.4349(10) 0.1052(4) 0.040(3) Uani 1 1 d . . .
H25 H 0.1202 -0.5168 0.0998 0.048 Uiso 1 1 calc R . .
C26 C 0.0220(9) -0.4109(11) 0.1403(4) 0.043(3) Uani 1 1 d . . .
H26 H -0.0064 -0.4756 0.1587 0.052 Uiso 1 1 calc R . .
C27 C -0.0096(10) -0.2914(10) 0.1478(4) 0.040(3) Uani 1 1 d . . .
H27 H -0.0609 -0.2735 0.1714 0.048 Uiso 1 1 calc R . .
C28 C 0.0326(9) -0.1962(10) 0.1211(4) 0.034(2) Uani 1 1 d . . .
H28 H 0.0124 -0.1138 0.1274 0.041 Uiso 1 1 calc R . .
C29 C -0.0006(7) -0.0437(8) 0.0219(3) 0.0211(19) Uani 1 1 d . . .
H29A H -0.0453 -0.1186 0.0106 0.025 Uiso 1 1 calc R . .
H29B H -0.0437 -0.0036 0.0465 0.025 Uiso 1 1 calc R . .
N1 N 0.5352(7) 0.3539(7) 0.1683(3) 0.0281(18) Uani 1 1 d . . .
N2 N 0.3601(7) 0.1526(7) 0.1542(3) 0.0271(18) Uani 1 1 d . . .
O1 O 0.3822(7) 0.4417(7) 0.1188(3) 0.0420(18) Uani 1 1 d . . .
P1 P 0.1475(2) -0.0885(2) 0.05159(9) 0.0216(5) Uani 1 1 d . . .
Cl1 Cl 0.1077(2) 0.2032(2) 0.08697(9) 0.0278(5) Uani 1 1 d . . .
Pd1 Pd 0.25446(6) 0.04681(6) 0.10162(3) 0.0217(2) Uani 1 1 d . . .
C101 C 0.0044(11) 0.1521(10) 0.1981(5) 0.051(3) Uani 1 1 d . . .
H101 H 0.0154 0.1540 0.1627 0.061 Uiso 1 1 calc R . .
Cl11 Cl 0.1306(3) 0.0834(3) 0.23128(14) 0.0676(10) Uani 1 1 d . . .
Cl12 Cl -0.1202(3) 0.0657(4) 0.20402(16) 0.0846(13) Uani 1 1 d . . .
Cl13 Cl -0.0126(4) 0.3010(3) 0.21746(13) 0.0836(13) Uani 1 1 d . . .
C102 C 0.3022(9) 0.3544(10) 0.0103(4) 0.038(3) Uani 1 1 d . . .
H102 H 0.2585 0.3552 0.0394 0.046 Uiso 1 1 calc R . .
Cl21 Cl 0.4322(2) 0.2642(2) 0.02325(11) 0.0438(7) Uani 1 1 d . . .
Cl22 Cl 0.2097(3) 0.2933(3) -0.04026(12) 0.0606(9) Uani 1 1 d . . .
Cl23 Cl 0.3426(3) 0.5064(3) -0.00338(12) 0.0512(8) Uani 1 1 d . . .

loop_
_atom_site_aniso_label
_atom_site_aniso_U_11
_atom_site_aniso_U_22
_atom_site_aniso_U_33
_atom_site_aniso_U_23
_atom_site_aniso_U_13
_atom_site_aniso_U_12
C1 0.045(6) 0.023(5) 0.024(5) -0.010(5) -0.005(5) -0.003(5)
C2 0.052(7) 0.033(6) 0.033(6) 0.004(5) 0.015(5) -0.005(5)
C3 0.023(5) 0.035(6) 0.027(5) -0.005(4) 0.008(4) 0.000(4)
C4 0.026(5) 0.042(6) 0.038(6) -0.006(5) 0.005(5) -0.004(5)
C5 0.021(5) 0.052(7) 0.024(5) -0.015(5) -0.011(4) 0.000(5)
C6 0.034(6) 0.049(7) 0.021(5) 0.004(5) -0.002(4) 0.002(5)
C7 0.036(6) 0.038(6) 0.025(5) 0.006(5) -0.003(5) -0.005(5)
C8 0.033(5) 0.027(5) 0.020(5) 0.004(4) 0.002(4) 0.006(4)
C9 0.021(5) 0.033(5) 0.018(5) 0.001(4) -0.006(4) -0.007(4)
C10 0.029(5) 0.031(6) 0.021(5) 0.010(4) 0.006(4) -0.004(4)
C11 0.029(5) 0.026(5) 0.039(6) 0.017(5) -0.015(5) -0.008(4)
C12 0.025(5) 0.033(6) 0.054(7) 0.004(5) -0.007(5) 0.003(4)
C13 0.036(6) 0.033(6) 0.027(5) 0.001(4) 0.005(5) -0.002(5)
C14 0.034(6) 0.027(5) 0.033(6) 0.000(5) 0.000(5) -0.006(4)
C15 0.028(5) 0.023(5) 0.016(4) 0.006(4) 0.004(4) -0.002(4)
C16 0.022(5) 0.036(6) 0.037(6) 0.000(5) -0.006(4) 0.005(4)
C17 0.026(5) 0.025(5) 0.020(5) -0.005(4) -0.010(4) 0.010(4)
C18 0.024(5) 0.031(5) 0.029(5) 0.005(4) 0.006(4) 0.005(4)
C19 0.023(5) 0.040(6) 0.024(5) 0.004(4) 0.003(4) -0.008(4)
C20 0.038(6) 0.046(7) 0.025(5) -0.001(5) 0.005(5) 0.004(5)
C21 0.044(6) 0.035(6) 0.024(5) -0.019(5) -0.005(5) 0.007(5)
C22 0.024(5) 0.036(6) 0.028(5) -0.003(5) -0.003(4) 0.003(4)
C23 0.019(5) 0.039(6) 0.012(4) 0.000(4) -0.003(4) -0.004(4)
C24 0.024(5) 0.038(6) 0.024(5) 0.004(4) -0.005(4) 0.004(4)
C25 0.035(6) 0.031(6) 0.049(7) 0.009(5) -0.011(5) 0.001(5)
C26 0.034(6) 0.049(7) 0.043(7) 0.022(6) -0.006(5) -0.010(5)
C27 0.040(6) 0.050(7) 0.029(6) 0.017(5) -0.001(5) -0.006(5)
C28 0.033(6) 0.032(6) 0.034(6) -0.002(5) -0.002(5) 0.001(5)
C29 0.024(4) 0.020(4) 0.017(4) -0.002(4) -0.004(4) 0.001(4)
N1 0.038(5) 0.022(4) 0.025(4) -0.001(4) 0.003(4) 0.000(4)
N2 0.023(4) 0.031(4) 0.026(4) 0.002(4) -0.005(3) 0.001(3)
O1 0.054(5) 0.036(4) 0.032(4) -0.005(4) -0.008(4) 0.006(4)
P1 0.0231(12) 0.0215(12) 0.0188(12) -0.0003(10) -0.0019(10) -0.0011(9)
Cl1 0.0263(12) 0.0278(12) 0.0274(13) -0.0040(10) -0.0025(10) 0.0015(10)
Pd1 0.0231(4) 0.0227(4) 0.0180(3) -0.0010(3) -0.0026(3) -0.0009(3)
C101 0.068(8) 0.039(7) 0.050(8) 0.007(6) 0.022(7) 0.017(6)
Cl11 0.0492(19) 0.077(2) 0.079(2) 0.021(2) 0.0155(18) 0.0190(17)
Cl12 0.055(2) 0.109(3) 0.088(3) 0.028(3) 0.004(2) -0.014(2)
Cl13 0.156(4) 0.0420(19) 0.057(2) 0.0069(17) 0.030(2) 0.030(2)
C102 0.034(6) 0.038(6) 0.042(7) 0.007(5) -0.003(5) 0.002(5)
Cl21 0.0461(16) 0.0326(14) 0.0508(17) 0.0009(13) -0.0003(13) 0.0019(12)
Cl22 0.0442(17) 0.086(2) 0.0480(19) 0.0080(17) -0.0080(14) -0.0191(17)
Cl23 0.0631(19) 0.0318(15) 0.061(2) 0.0102(14) 0.0145(16) 0.0057(13)

loop_
_atom_type_symbol
_atom_type_description
_atom_type_scat_dispersion_real
_atom_type_scat_dispersion_imag
_atom_type_scat_source
C C 0.0033 0.0016 'International Tables Vol C Tables 4.2.6.8 and 6.1.1.4'
H H 0.0000 0.0000 'International Tables Vol C Tables 4.2.6.8 and 6.1.1.4'
N N 0.0061 0.0033 'International Tables Vol C Tables 4.2.6.8 and 6.1.1.4'
O O 0.0106 0.0060 'International Tables Vol C Tables 4.2.6.8 and 6.1.1.4'
P P 0.1023 0.0942 'International Tables Vol C Tables 4.2.6.8 and 6.1.1.4'
Cl Cl 0.1484 0.1585 'International Tables Vol C Tables 4.2.6.8 and 6.1.1.4'
Pd Pd -0.9988 1.0072 'International Tables Vol C Tables 4.2.6.8 and 6.1.1.4'

loop_
_geom_angle_atom_site_label_1
_geom_angle_atom_site_label_2
_geom_angle_atom_site_label_3
_geom_angle
_geom_angle_site_symmetry_1
_geom_angle_site_symmetry_3
_geom_angle_publ_flag
O1 C1 N1 123.6(10) . . ?
O1 C1 C16 122.5(9) . . ?
N1 C1 C16 113.9(8) . . ?
N1 C2 H2A 109.5 . . ?
N1 C2 H2B 109.5 . . ?
H2A C2 H2B 109.5 . . ?
N1 C2 H2C 109.5 . . ?
H2A C2 H2C 109.5 . . ?
H2B C2 H2C 109.5 . . ?
C4 C3 C8 119.8(10) . . ?
C4 C3 N1 117.7(9) . . ?
C8 C3 N1 122.5(9) . . ?
C3 C4 C5 120.7(10) . . ?
C3 C4 H4 119.6 . . ?
C5 C4 H4 119.6 . . ?
C4 C5 C6 120.1(9) . . ?
C4 C5 H5 119.9 . . ?
C6 C5 H5 119.9 . . ?
C7 C6 C5 118.6(10) . . ?
C7 C6 H6 120.7 . . ?
C5 C6 H6 120.7 . . ?
C6 C7 C8 122.1(10) . . ?
C6 C7 H7 118.9 . . ?
C8 C7 H7 118.9 . . ?
C7 C8 C3 118.4(9) . . ?
C7 C8 C9 120.4(9) . . ?
C3 C8 C9 121.2(8) . . ?
N2 C9 C10 115.3(8) . . ?
N2 C9 C8 121.6(9) . . ?
C10 C9 C8 123.0(8) . . ?
C15 C10 C11 120.6(9) . . ?
C15 C10 C9 116.8(8) . . ?
C11 C10 C9 122.5(9) . . ?
C12 C11 C10 121.1(9) . . ?
C12 C11 H11 119.5 . . ?
C10 C11 H11 119.5 . . ?
C11 C12 C13 118.7(9) . . ?
C11 C12 H12 120.6 . . ?
C13 C12 H12 120.6 . . ?
C12 C13 C14 120.0(10) . . ?
C12 C13 H13 120.0 . . ?
C14 C13 H13 120.0 . . ?
C15 C14 C13 122.3(9) . . ?
C15 C14 H14 118.9 . . ?
C13 C14 H14 118.9 . . ?
C14 C15 C10 117.2(9) . . ?
C14 C15 Pd1 130.2(7) . . ?
C10 C15 Pd1 112.5(6) . . ?
N2 C16 C1 109.1(8) . . ?
N2 C16 H16A 109.9 . . ?
C1 C16 H16A 109.9 . . ?
N2 C16 H16B 109.9 . . ?
C1 C16 H16B 109.9 . . ?
H16A C16 H16B 108.3 . . ?
C22 C17 C18 120.2(9) . . ?
C22 C17 P1 121.7(8) . . ?
C18 C17 P1 116.8(7) . . ?
C19 C18 C17 119.4(9) . . ?
C19 C18 H18 120.3 . . ?
C17 C18 H18 120.3 . . ?
C18 C19 C20 120.5(9) . . ?
C18 C19 H19 119.8 . . ?
C20 C19 H19 119.8 . . ?
C21 C20 C19 120.3(9) . . ?
C21 C20 H20 119.9 . . ?
C19 C20 H20 119.9 . . ?
C20 C21 C22 119.8(9) . . ?
C20 C21 H21 120.1 . . ?
C22 C21 H21 120.1 . . ?
C17 C22 C21 119.7(9) . . ?
C17 C22 H22 120.1 . . ?
C21 C22 H22 120.1 . . ?
C24 C23 C28 119.4(9) . . ?
C24 C23 P1 126.1(7) . . ?
C28 C23 P1 114.5(7) . . ?
C23 C24 C25 120.8(10) . . ?
C23 C24 H24 119.6 . . ?
C25 C24 H24 119.6 . . ?
C24 C25 C26 120.6(10) . . ?
C24 C25 H25 119.7 . . ?
C26 C25 H25 119.7 . . ?
C27 C26 C25 118.5(10) . . ?
C27 C26 H26 120.8 . . ?
C25 C26 H26 120.8 . . ?
C26 C27 C28 120.9(10) . . ?
C26 C27 H27 119.6 . . ?
C28 C27 H27 119.6 . . ?
C27 C28 C23 119.7(10) . . ?
C27 C28 H28 120.1 . . ?
C23 C28 H28 120.1 . . ?
C29 C29 P1 114.2(8) 3 . ?
C29 C29 H29A 108.7 3 . ?
P1 C29 H29A 108.7 . . ?
C29 C29 H29B 108.7 3 . ?
P1 C29 H29B 108.7 . . ?
H29A C29 H29B 107.6 . . ?
C1 N1 C3 123.8(8) . . ?
C1 N1 C2 115.6(8) . . ?
C3 N1 C2 119.5(8) . . ?
C9 N2 C16 119.0(8) . . ?
C9 N2 Pd1 114.7(6) . . ?
C16 N2 Pd1 126.3(6) . . ?
C17 P1 C23 111.2(4) . . ?
C17 P1 C29 101.4(4) . . ?
C23 P1 C29 98.5(4) . . ?
C17 P1 Pd1 113.8(3) . . ?
C23 P1 Pd1 111.8(3) . . ?
C29 P1 Pd1 118.8(3) . . ?
C15 Pd1 N2 80.5(3) . . ?
C15 Pd1 P1 93.7(3) . . ?
N2 Pd1 P1 172.4(2) . . ?
C15 Pd1 Cl1 172.7(3) . . ?
N2 Pd1 Cl1 92.5(2) . . ?
P1 Pd1 Cl1 93.43(8) . . ?
Cl12 C101 Cl13 110.9(7) . . ?
Cl12 C101 Cl11 109.7(6) . . ?
Cl13 C101 Cl11 110.9(8) . . ?
Cl12 C101 H101 108.4 . . ?
Cl13 C101 H101 108.4 . . ?
Cl11 C101 H101 108.4 . . ?
Cl22 C102 Cl21 109.9(6) . . ?
Cl22 C102 Cl23 109.3(6) . . ?
Cl21 C102 Cl23 109.4(6) . . ?
Cl22 C102 H102 109.4 . . ?
Cl21 C102 H102 109.4 . . ?
Cl23 C102 H102 109.4 . . ?

loop_
_geom_bond_atom_site_label_1
_geom_bond_atom_site_label_2
_geom_bond_distance
_geom_bond_site_symmetry_2
_geom_bond_publ_flag
C1 O1 1.195(12) . ?
C1 N1 1.380(12) . ?
C1 C16 1.529(14) . ?
C2 N1 1.476(12) . ?
C2 H2A 0.9800 . ?
C2 H2B 0.9800 . ?
C2 H2C 0.9800 . ?
C3 C4 1.379(13) . ?
C3 C8 1.394(13) . ?
C3 N1 1.428(12) . ?
C4 C5 1.383(14) . ?
C4 H4 0.9500 . ?
C5 C6 1.385(15) . ?
C5 H5 0.9500 . ?
C6 C7 1.380(13) . ?
C6 H6 0.9500 . ?
C7 C8 1.385(13) . ?
C7 H7 0.9500 . ?
C8 C9 1.494(12) . ?
C9 N2 1.302(11) . ?
C9 C10 1.467(13) . ?
C10 C15 1.408(13) . ?
C10 C11 1.409(13) . ?
C11 C12 1.376(14) . ?
C11 H11 0.9500 . ?
C12 C13 1.397(14) . ?
C12 H12 0.9500 . ?
C13 C14 1.399(13) . ?
C13 H13 0.9500 . ?
C14 C15 1.384(13) . ?
C14 H14 0.9500 . ?
C15 Pd1 2.016(9) . ?
C16 N2 1.463(12) . ?
C16 H16A 0.9900 . ?
C16 H16B 0.9900 . ?
C17 C22 1.388(13) . ?
C17 C18 1.398(13) . ?
C17 P1 1.821(9) . ?
C18 C19 1.383(13) . ?
C18 H18 0.9500 . ?
C19 C20 1.386(14) . ?
C19 H19 0.9500 . ?
C20 C21 1.381(14) . ?
C20 H20 0.9500 . ?
C21 C22 1.396(13) . ?
C21 H21 0.9500 . ?
C22 H22 0.9500 . ?
C23 C24 1.361(13) . ?
C23 C28 1.397(13) . ?
C23 P1 1.833(9) . ?
C24 C25 1.384(14) . ?
C24 H24 0.9500 . ?
C25 C26 1.396(15) . ?
C25 H25 0.9500 . ?
C26 C27 1.376(16) . ?
C26 H26 0.9500 . ?
C27 C28 1.394(14) . ?
C27 H27 0.9500 . ?
C28 H28 0.9500 . ?
C29 C29 1.543(17) 3 ?
C29 P1 1.833(9) . ?
C29 H29A 0.9900 . ?
C29 H29B 0.9900 . ?
N2 Pd1 2.099(8) . ?
P1 Pd1 2.259(2) . ?
Cl1 Pd1 2.381(2) . ?
C101 Cl12 1.726(13) . ?
C101 Cl13 1.731(12) . ?
C101 Cl11 1.760(12) . ?
C101 H101 1.0000 . ?
C102 Cl22 1.759(11) . ?
C102 Cl21 1.770(10) . ?
C102 Cl23 1.774(11) . ?
C102 H102 1.0000 . ?

loop_
_geom_torsion_atom_site_label_1
_geom_torsion_atom_site_label_2
_geom_torsion_atom_site_label_3
_geom_torsion_atom_site_label_4
_geom_torsion
_geom_torsion_site_symmetry_1
_geom_torsion_site_symmetry_2
_geom_torsion_site_symmetry_3
_geom_torsion_site_symmetry_4
_geom_torsion_publ_flag
C8 C3 C4 C5 -4.1(14) . . . . ?
N1 C3 C4 C5 177.7(9) . . . . ?
C3 C4 C5 C6 0.3(15) . . . . ?
C4 C5 C6 C7 2.1(15) . . . . ?
C5 C6 C7 C8 -0.6(15) . . . . ?
C6 C7 C8 C3 -3.2(15) . . . . ?
C6 C7 C8 C9 179.8(9) . . . . ?
C4 C3 C8 C7 5.5(14) . . . . ?
N1 C3 C8 C7 -176.5(9) . . . . ?
C4 C3 C8 C9 -177.5(9) . . . . ?
N1 C3 C8 C9 0.6(14) . . . . ?
C7 C8 C9 N2 130.0(10) . . . . ?
C3 C8 C9 N2 -47.0(13) . . . . ?
C7 C8 C9 C10 -51.7(13) . . . . ?
C3 C8 C9 C10 131.3(9) . . . . ?
N2 C9 C10 C15 -3.0(12) . . . . ?
C8 C9 C10 C15 178.6(8) . . . . ?
N2 C9 C10 C11 172.8(9) . . . . ?
C8 C9 C10 C11 -5.6(13) . . . . ?
C15 C10 C11 C12 -2.4(14) . . . . ?
C9 C10 C11 C12 -178.1(9) . . . . ?
C10 C11 C12 C13 2.3(15) . . . . ?
C11 C12 C13 C14 -1.6(15) . . . . ?
C12 C13 C14 C15 0.8(15) . . . . ?
C13 C14 C15 C10 -0.8(14) . . . . ?
C13 C14 C15 Pd1 176.1(7) . . . . ?
C11 C10 C15 C14 1.6(13) . . . . ?
C9 C10 C15 C14 177.5(8) . . . . ?
C11 C10 C15 Pd1 -175.8(7) . . . . ?
C9 C10 C15 Pd1 0.1(10) . . . . ?
O1 C1 C16 N2 113.1(10) . . . . ?
N1 C1 C16 N2 -66.8(10) . . . . ?
C22 C17 C18 C19 -0.7(13) . . . . ?
P1 C17 C18 C19 -168.1(7) . . . . ?
C17 C18 C19 C20 0.3(14) . . . . ?
C18 C19 C20 C21 -1.5(15) . . . . ?
C19 C20 C21 C22 3.2(15) . . . . ?
C18 C17 C22 C21 2.3(14) . . . . ?
P1 C17 C22 C21 169.1(7) . . . . ?
C20 C21 C22 C17 -3.5(15) . . . . ?
C28 C23 C24 C25 2.3(14) . . . . ?
P1 C23 C24 C25 -178.4(7) . . . . ?
C23 C24 C25 C26 -0.5(15) . . . . ?
C24 C25 C26 C27 -0.5(15) . . . . ?
C25 C26 C27 C28 -0.4(16) . . . . ?
C26 C27 C28 C23 2.2(15) . . . . ?
C24 C23 C28 C27 -3.2(14) . . . . ?
P1 C23 C28 C27 177.5(8) . . . . ?
O1 C1 N1 C3 168.8(9) . . . . ?
C16 C1 N1 C3 -11.3(13) . . . . ?
O1 C1 N1 C2 1.5(14) . . . . ?
C16 C1 N1 C2 -178.6(8) . . . . ?
C4 C3 N1 C1 -131.6(10) . . . . ?
C8 C3 N1 C1 50.3(13) . . . . ?
C4 C3 N1 C2 35.3(12) . . . . ?
C8 C3 N1 C2 -142.8(9) . . . . ?
C10 C9 N2 C16 -176.3(8) . . . . ?
C8 C9 N2 C16 2.1(13) . . . . ?
C10 C9 N2 Pd1 4.3(10) . . . . ?
C8 C9 N2 Pd1 -177.2(6) . . . . ?
C1 C16 N2 C9 73.5(11) . . . . ?
C1 C16 N2 Pd1 -107.3(8) . . . . ?
C22 C17 P1 C23 46.0(9) . . . . ?
C18 C17 P1 C23 -146.7(7) . . . . ?
C22 C17 P1 C29 -57.9(8) . . . . ?
C18 C17 P1 C29 109.4(7) . . . . ?
C22 C17 P1 Pd1 173.3(7) . . . . ?
C18 C17 P1 Pd1 -19.4(8) . . . . ?
C24 C23 P1 C17 10.5(10) . . . . ?
C28 C23 P1 C17 -170.2(7) . . . . ?
C24 C23 P1 C29 116.3(8) . . . . ?
C28 C23 P1 C29 -64.4(7) . . . . ?
C24 C23 P1 Pd1 -117.9(8) . . . . ?
C28 C23 P1 Pd1 61.4(7) . . . . ?
C29 C29 P1 C17 -48.9(9) 3 . . . ?
C29 C29 P1 C23 -162.7(9) 3 . . . ?
C29 C29 P1 Pd1 76.6(9) 3 . . . ?
C14 C15 Pd1 N2 -175.4(9) . . . . ?
C10 C15 Pd1 N2 1.6(6) . . . . ?
C14 C15 Pd1 P1 9.6(8) . . . . ?
C10 C15 Pd1 P1 -173.3(6) . . . . ?
C9 N2 Pd1 Cl1 178.9(6) . . . . ?
C16 N2 Pd1 Cl1 -0.4(7) . . . . ?
C17 P1 Pd1 C15 -61.5(4) . . . . ?
C23 P1 Pd1 C15 65.5(4) . . . . ?
C29 P1 Pd1 C15 179.2(4) . . . . ?
C17 P1 Pd1 Cl1 116.8(3) . . . . ?
C23 P1 Pd1 Cl1 -116.2(3) . . . . ?
